data_7115558
loop_
_publ_author_name
'Yi-ning Xuan'
'Zhen-yu Chen'
'Ming Yan'

_publ_section_title
;
 An organocatalytic cascade reaction of 2-nitrocyclohexanone and
 alpha,beta-unsaturated aldehydes with unusual regioselectivity
;
_journal_name_full Chem.Commun.
_journal_page_first 10471
_journal_paper_doi 10.1039/C4cc04298K
_journal_volume 50
_journal_year 2014
_chemical_absolute_configuration ad
_chemical_formula_moiety 'C16 H18 Br N O4'
_chemical_formula_sum 'C16 H18 Br N O4'
_chemical_formula_weight 368.22
_chemical_name_systematic
;
 ? 
;
_space_group_crystal_system monoclinic
_space_group_IT_number 4
_space_group_name_Hall 'P 2yb'
_space_group_name_H-M_alt 'P 1 21 1'
_symmetry_space_group_name_Hall 'P 2yb'
_symmetry_space_group_name_H-M 'P 1 21 1'
_atom_sites_solution_hydrogens geom
_atom_sites_solution_primary direct
_atom_sites_solution_secondary difmap
_audit_creation_date 2013-12-20
_audit_creation_method
;
Olex2 1.2
(compiled 2013.09.17 svn.r2790 for OlexSys, GUI svn.r4601)
;
_cell_angle_alpha 90.00
_cell_angle_beta 98.216(2)
_cell_angle_gamma 90.00
_cell_formula_units_Z 2
_cell_length_a 7.9600(2)
_cell_length_b 6.21150(10)
_cell_length_c 17.0041(3)
_cell_measurement_reflns_used 4095
_cell_measurement_temperature 259.5(9)
_cell_measurement_theta_max 71.6203
_cell_measurement_theta_min 2.6233
_cell_volume 832.11(3)
_computing_cell_refinement
;
CrysAlisPro, Agilent Technologies,
Version 1.171.36.21 (release 14-08-2012 CrysAlis171 .NET)
(compiled Sep 14 2012,17:21:16)
;
_computing_data_collection
;
CrysAlisPro, Agilent Technologies,
Version 1.171.36.21 (release 14-08-2012 CrysAlis171 .NET)
(compiled Sep 14 2012,17:21:16)
;
_computing_data_reduction
;
CrysAlisPro, Agilent Technologies,
Version 1.171.36.21 (release 14-08-2012 CrysAlis171 .NET)
(compiled Sep 14 2012,17:21:16)
;
_computing_molecular_graphics
;
O. V. Dolomanov, L. J. Bourhis, R. J. Gildea, J. A. K. Howard and H. Puschmann,
OLEX2: a complete structure solution, refinement and analysis program.
J. Appl. Cryst. (2009). 42, 339-341.
;
_computing_publication_material
;
O. V. Dolomanov, L. J. Bourhis, R. J. Gildea, J. A. K. Howard and H. Puschmann,
OLEX2: a complete structure solution, refinement and analysis program.
J. Appl. Cryst. (2009). 42, 339-341.
;
_computing_structure_refinement
;
SHELX, G.M. Sheldrick, Acta Cryst.
(2008). A64, 112-122
;
_computing_structure_solution
;
SHELX, G.M. Sheldrick, Acta Cryst.
(2008). A64, 112-122
;
_diffrn_ambient_temperature 259.5(9)
_diffrn_detector_area_resol_mean 8.2417
_diffrn_measured_fraction_theta_full 0.9775
_diffrn_measured_fraction_theta_max 0.8476
_diffrn_measurement_device_type 'Xcalibur, Onyx, Nova'
_diffrn_measurement_method '\w scans'
_diffrn_orient_matrix_UB_11 0.0155468000
_diffrn_orient_matrix_UB_12 0.2454882000
_diffrn_orient_matrix_UB_13 -0.0095457000
_diffrn_orient_matrix_UB_21 0.1007076000
_diffrn_orient_matrix_UB_22 0.0147405000
_diffrn_orient_matrix_UB_23 0.0842313000
_diffrn_orient_matrix_UB_31 0.1668595000
_diffrn_orient_matrix_UB_32 -0.0318658000
_diffrn_orient_matrix_UB_33 -0.0346151000
_diffrn_radiation_monochromator mirror
_diffrn_radiation_type 'Cu K\a'
_diffrn_radiation_wavelength 1.5418
_diffrn_reflns_av_R_equivalents 0.0178
_diffrn_reflns_av_unetI/netI 0.0188
_diffrn_reflns_limit_h_max 9
_diffrn_reflns_limit_h_min -7
_diffrn_reflns_limit_k_max 7
_diffrn_reflns_limit_k_min -7
_diffrn_reflns_limit_l_max 16
_diffrn_reflns_limit_l_min -20
_diffrn_reflns_number 5824
_diffrn_reflns_theta_full 71.76
_diffrn_reflns_theta_max 71.76
_diffrn_reflns_theta_min 2.63
_diffrn_source 'Nova (Cu) X-ray Source'
_exptl_absorpt_coefficient_mu 3.519
_exptl_absorpt_correction_T_max 1.00000
_exptl_absorpt_correction_T_min 0.46930
_exptl_absorpt_correction_type multi-scan
_exptl_absorpt_process_details
;
CrysAlisPro, Agilent Technologies,
Version 1.171.36.21 (release 14-08-2012 CrysAlis171 .NET)
(compiled Sep 14 2012,17:21:16)
Empirical absorption correction using spherical harmonics,
 implemented in SCALE3 ABSPACK scaling algorithm.
;
_exptl_crystal_density_diffrn 1.470
_exptl_crystal_density_method 'not measured'
_exptl_crystal_F_000 376
_exptl_crystal_size_max 0.4
_exptl_crystal_size_mid 0.2
_exptl_crystal_size_min 0.1
_refine_diff_density_max 0.318
_refine_diff_density_min -0.498
_refine_diff_density_rms 0.037
_refine_ls_abs_structure_details 'Flack H D (1983), Acta Cryst. A39, 876-881'
_refine_ls_abs_structure_Flack -0.03(2)
_refine_ls_extinction_method none
_refine_ls_goodness_of_fit_ref 1.047
_refine_ls_hydrogen_treatment mixed
_refine_ls_matrix_type full
_refine_ls_number_parameters 200
_refine_ls_number_reflns 2739
_refine_ls_number_restraints 1
_refine_ls_restrained_S_all 1.047
_refine_ls_R_factor_all 0.0366
_refine_ls_R_factor_gt 0.0346
_refine_ls_shift/su_max 0.000
_refine_ls_shift/su_mean 0.000
_refine_ls_structure_factor_coef Fsqd
_refine_ls_weighting_details 'calc w=1/[\s^2^(Fo^2^)+(0.0424P)^2^+0.2871P] where P=(Fo^2^+2Fc^2^)/3'
_refine_ls_weighting_scheme calc
_refine_ls_wR_factor_gt 0.0880
_refine_ls_wR_factor_ref 0.0915
_reflns_number_gt 2620
_reflns_number_total 2739
_reflns_threshold_expression >2sigma(I)
_cod_data_source_file c4cc04298k2.cif
_cod_data_source_block xyn_131217
_cod_database_code 7115558
_reflns_odcompleteness_completeness 97.75
_reflns_odcompleteness_iscentric 1
_reflns_odcompleteness_theta 66.97
_olex2_refinement_description
;
1. Fixed Uiso
 At 1.2 times of:
  All C(H) groups, All C(H,H) groups
 At 1.5 times of:
  All C(H,H,H) groups
2.a Ternary CH refined with riding coordinates:
 C1(H1), C12(H12)
2.b Secondary CH2 refined with riding coordinates:
 C9(H9A,H9B), C10(H10A,H10B), C15(H15A,H15B), C19(H19A,H19B)
2.c Aromatic/amide H refined with riding coordinates:
 C11(H11), C13(H13), C16(H16), C21(H21), C28(H28)
2.d Idealised Me refined as rotating group:
 C26(H26A,H26B,H26C)
;

loop_
_space_group_symop_id
_space_group_symop_operation_xyz
1 'x, y, z'
2 '-x, y+1/2, -z'

loop_
_atom_site_label
_atom_site_type_symbol
_atom_site_fract_x
_atom_site_fract_y
_atom_site_fract_z
_atom_site_U_iso_or_equiv
_atom_site_adp_type
_atom_site_occupancy
_atom_site_symmetry_multiplicity
_atom_site_calc_flag
_atom_site_refinement_flags
Br1 Br 0.61691(5) 0.77775(15) 0.42161(2) 0.1049(2) Uani 1 1 d .
C1 C 1.1005(3) 0.8518(4) 0.74031(15) 0.0424(5) Uani 1 1 d .
H1 H 1.1689 0.9826 0.7390 0.051 Uiso 1 1 calc R
O2 O 1.4967(3) 0.6246(4) 1.01826(14) 0.0649(6) Uani 1 1 d .
O3 O 1.6519(3) 0.6435(5) 0.92481(16) 0.0695(6) Uani 1 1 d .
O4 O 0.9200(3) 1.2462(4) 0.77350(15) 0.0663(5) Uani 1 1 d .
N5 N 1.5142(3) 0.6264(4) 0.94799(15) 0.0515(6) Uani 1 1 d .
C6 C 0.7675(4) 0.8034(7) 0.51921(17) 0.0658(9) Uani 1 1 d .
O7 O 0.7132(3) 1.0212(4) 0.79570(15) 0.0603(5) Uani 1 1 d .
C8 C 0.8741(3) 1.0678(4) 0.78894(15) 0.0442(6) Uani 1 1 d .
C9 C 1.2224(4) 0.6581(5) 0.74895(16) 0.0513(6) Uani 1 1 d .
H9A H 1.1571 0.5299 0.7566 0.062 Uiso 1 1 calc R
H9B H 1.2676 0.6407 0.6993 0.062 Uiso 1 1 calc R
C10 C 1.1090(3) 0.7357(5) 0.94867(15) 0.0504(6) Uani 1 1 d .
H10A H 1.1687 0.7835 0.9994 0.060 Uiso 1 1 calc R
H10B H 0.9965 0.6899 0.9573 0.060 Uiso 1 1 calc R
C11 C 0.8622(5) 0.9837(7) 0.5338(2) 0.0726(10) Uani 1 1 d .
H11 H 0.8551 1.0945 0.4967 0.087 Uiso 1 1 calc R
C12 C 0.9906(3) 0.8778(4) 0.80798(15) 0.0401(5) Uani 1 1 d .
H12 H 0.9223 0.7475 0.8110 0.048 Uiso 1 1 calc R
C13 C 0.7771(5) 0.6350(7) 0.5716(2) 0.0716(9) Uani 1 1 d .
H13 H 0.7125 0.5115 0.5596 0.086 Uiso 1 1 calc R
C14 C 0.9841(3) 0.8346(4) 0.66076(15) 0.0457(6) Uani 1 1 d .
C15 C 1.0903(4) 0.9271(5) 0.89181(15) 0.0458(6) Uani 1 1 d .
H15A H 1.2026 0.9784 0.8854 0.055 Uiso 1 1 calc R
H15B H 1.0328 1.0424 0.9157 0.055 Uiso 1 1 calc R
C16 C 0.9710(4) 1.0001(6) 0.60579(19) 0.0608(8) Uani 1 1 d .
H16 H 1.0356 1.1241 0.6169 0.073 Uiso 1 1 calc R
C19 C 1.2020(4) 0.5427(5) 0.92126(18) 0.0505(6) Uani 1 1 d .
H19A H 1.2316 0.4453 0.9657 0.061 Uiso 1 1 calc R
H19B H 1.1272 0.4664 0.8805 0.061 Uiso 1 1 calc R
C20 C 1.3597(3) 0.6066(4) 0.88888(17) 0.0464(6) Uani 1 1 d .
C21 C 0.8856(4) 0.6524(6) 0.64335(19) 0.0602(7) Uani 1 1 d .
H21 H 0.8919 0.5403 0.6799 0.072 Uiso 1 1 calc R
C26 C 0.5985(5) 1.2049(7) 0.7892(3) 0.0824(11) Uani 1 1 d .
H26A H 0.6014 1.2760 0.7393 0.124 Uiso 1 1 calc R
H26B H 0.6332 1.3037 0.8318 0.124 Uiso 1 1 calc R
H26C H 0.4851 1.1562 0.7922 0.124 Uiso 1 1 calc R
C28 C 1.3694(4) 0.6691(5) 0.81518(18) 0.0495(6) Uani 1 1 d .
H28 H 1.4724 0.7226 0.8038 0.059 Uiso 1 1 calc R

loop_
_atom_site_aniso_label
_atom_site_aniso_U_11
_atom_site_aniso_U_22
_atom_site_aniso_U_33
_atom_site_aniso_U_23
_atom_site_aniso_U_13
_atom_site_aniso_U_12
Br1 0.0722(2) 0.1809(6) 0.0534(2) 0.0014(3) -0.01890(15) 0.0198(3)
C1 0.0436(12) 0.0453(14) 0.0372(12) 0.0038(9) 0.0017(10) -0.0027(10)
O2 0.0683(13) 0.0644(14) 0.0549(13) -0.0006(10) -0.0157(10) 0.0004(11)
O3 0.0437(11) 0.0798(15) 0.0801(16) -0.0034(12) -0.0081(10) -0.0032(10)
O4 0.0669(11) 0.0418(11) 0.0874(14) 0.0161(11) 0.0016(10) 0.0001(10)
N5 0.0482(13) 0.0417(12) 0.0593(15) -0.0013(10) -0.0106(11) 0.0020(9)
C6 0.0528(14) 0.100(3) 0.0407(13) 0.0048(18) -0.0067(11) 0.0100(19)
O7 0.0450(10) 0.0549(12) 0.0797(14) 0.0069(10) 0.0046(10) 0.0082(9)
C8 0.0498(14) 0.0418(14) 0.0390(12) 0.0020(10) -0.0004(10) 0.0019(11)
C9 0.0515(15) 0.0584(16) 0.0421(14) -0.0057(12) 0.0005(11) 0.0069(12)
C10 0.0494(12) 0.0603(16) 0.0400(11) 0.0096(13) 0.0014(9) 0.0016(12)
C11 0.077(2) 0.092(3) 0.0468(16) 0.0250(17) 0.0022(16) 0.010(2)
C12 0.0423(12) 0.0375(12) 0.0395(12) 0.0019(9) 0.0021(9) -0.0011(9)
C13 0.0667(19) 0.085(2) 0.0580(19) 0.0027(18) -0.0096(16) -0.0167(18)
C14 0.0454(12) 0.0537(15) 0.0370(12) 0.0057(10) 0.0026(10) -0.0008(11)
C15 0.0509(14) 0.0447(13) 0.0403(13) -0.0032(11) 0.0013(11) 0.0052(11)
C16 0.0646(18) 0.0668(19) 0.0503(16) 0.0127(14) 0.0055(14) -0.0066(15)
C19 0.0497(15) 0.0448(14) 0.0535(15) 0.0091(12) -0.0044(12) -0.0049(11)
C20 0.0423(12) 0.0389(13) 0.0541(15) -0.0021(11) -0.0061(11) 0.0029(10)
C21 0.0659(18) 0.0613(18) 0.0487(15) 0.0039(14) -0.0081(14) -0.0112(15)
C26 0.0636(19) 0.076(3) 0.105(3) 0.008(2) 0.0045(19) 0.0277(18)
C28 0.0427(12) 0.0481(14) 0.0560(15) -0.0034(11) 0.0018(11) 0.0061(10)

loop_
_atom_type_symbol
_atom_type_description
_atom_type_scat_dispersion_real
_atom_type_scat_dispersion_imag
_atom_type_scat_source
C C 0.0181 0.0091 'International Tables Vol C Tables 4.2.6.8 and 6.1.1.4'
H H 0.0000 0.0000 'International Tables Vol C Tables 4.2.6.8 and 6.1.1.4'
O O 0.0492 0.0322 'International Tables Vol C Tables 4.2.6.8 and 6.1.1.4'
Br Br -0.6763 1.2805 'International Tables Vol C Tables 4.2.6.8 and 6.1.1.4'
N N 0.0311 0.0180 'International Tables Vol C Tables 4.2.6.8 and 6.1.1.4'

loop_
_geom_angle_atom_site_label_1
_geom_angle_atom_site_label_2
_geom_angle_atom_site_label_3
_geom_angle
C9 C1 H1 107.8
C9 C1 C12 115.2(2)
C12 C1 H1 107.8
C14 C1 H1 107.8
C14 C1 C9 108.9(2)
C14 C1 C12 109.2(2)
O2 N5 C20 117.7(2)
O3 N5 O2 123.3(3)
O3 N5 C20 119.0(3)
C11 C6 Br1 119.5(3)
C11 C6 C13 122.4(3)
C13 C6 Br1 118.1(3)
C8 O7 C26 115.0(3)
O4 C8 O7 122.8(2)
O4 C8 C12 124.7(2)
O7 C8 C12 112.4(2)
C1 C9 H9A 108.1
C1 C9 H9B 108.1
H9A C9 H9B 107.3
C28 C9 C1 116.6(2)
C28 C9 H9A 108.1
C28 C9 H9B 108.1
H10A C10 H10B 107.5
C15 C10 H10A 108.4
C15 C10 H10B 108.4
C19 C10 H10A 108.4
C19 C10 H10B 108.4
C19 C10 C15 115.4(2)
C6 C11 H11 120.7
C6 C11 C16 118.7(3)
C16 C11 H11 120.7
C1 C12 H12 109.2
C1 C12 C15 115.6(2)
C8 C12 C1 108.50(19)
C8 C12 H12 109.2
C8 C12 C15 105.0(2)
C15 C12 H12 109.2
C6 C13 H13 120.6
C6 C13 C21 118.7(3)
C21 C13 H13 120.6
C16 C14 C1 121.5(2)
C16 C14 C21 118.5(3)
C21 C14 C1 119.9(2)
C10 C15 C12 114.6(2)
C10 C15 H15A 108.6
C10 C15 H15B 108.6
C12 C15 H15A 108.6
C12 C15 H15B 108.6
H15A C15 H15B 107.6
C11 C16 H16 119.5
C14 C16 C11 121.0(3)
C14 C16 H16 119.5
C10 C19 H19A 109.2
C10 C19 H19B 109.2
H19A C19 H19B 107.9
C20 C19 C10 112.1(2)
C20 C19 H19A 109.2
C20 C19 H19B 109.2
N5 C20 C19 115.6(2)
C28 C20 N5 117.6(3)
C28 C20 C19 126.3(3)
C13 C21 H21 119.6
C14 C21 C13 120.7(3)
C14 C21 H21 119.6
O7 C26 H26A 109.5
O7 C26 H26B 109.5
O7 C26 H26C 109.5
H26A C26 H26B 109.5
H26A C26 H26C 109.5
H26B C26 H26C 109.5
C9 C28 H28 118.3
C20 C28 C9 123.4(3)
C20 C28 H28 118.3

loop_
_geom_bond_atom_site_label_1
_geom_bond_atom_site_label_2
_geom_bond_distance
Br1 C6 1.910(3)
C1 H1 0.9800
C1 C9 1.539(4)
C1 C12 1.550(3)
C1 C14 1.530(4)
O2 N5 1.223(4)
O3 N5 1.222(4)
O4 C8 1.208(4)
N5 C20 1.478(3)
C6 C11 1.353(6)
C6 C13 1.369(6)
O7 C8 1.334(4)
O7 C26 1.456(4)
C8 C12 1.508(4)
C9 H9A 0.9700
C9 H9B 0.9700
C9 C28 1.505(4)
C10 H10A 0.9700
C10 H10B 0.9700
C10 C15 1.526(4)
C10 C19 1.517(4)
C11 H11 0.9300
C11 C16 1.399(5)
C12 H12 0.9800
C12 C15 1.560(3)
C13 H13 0.9300
C13 C21 1.394(5)
C14 C16 1.383(4)
C14 C21 1.385(4)
C15 H15A 0.9700
C15 H15B 0.9700
C16 H16 0.9300
C19 H19A 0.9700
C19 H19B 0.9700
C19 C20 1.495(4)
C20 C28 1.325(4)
C21 H21 0.9300
C26 H26A 0.9600
C26 H26B 0.9600
C26 H26C 0.9600
C28 H28 0.9300

loop_
_geom_torsion_atom_site_label_1
_geom_torsion_atom_site_label_2
_geom_torsion_atom_site_label_3
_geom_torsion_atom_site_label_4
_geom_torsion
Br1 C6 C11 C16 179.6(3)
Br1 C6 C13 C21 -179.5(3)
C1 C9 C28 C20 86.3(4)
C1 C12 C15 C10 -103.8(3)
C1 C14 C16 C11 -179.0(3)
C1 C14 C21 C13 179.1(3)
O2 N5 C20 C19 -11.7(3)
O2 N5 C20 C28 161.0(3)
O3 N5 C20 C19 168.3(3)
O3 N5 C20 C28 -19.0(4)
O4 C8 C12 C1 -53.2(3)
O4 C8 C12 C15 70.9(3)
N5 C20 C28 C9 180.0(2)
C6 C11 C16 C14 1.0(5)
C6 C13 C21 C14 -1.1(6)
O7 C8 C12 C1 130.7(2)
O7 C8 C12 C15 -105.2(3)
C8 C12 C15 C10 136.7(2)
C9 C1 C12 C8 -177.7(2)
C9 C1 C12 C15 64.7(3)
C9 C1 C14 C16 -124.9(3)
C9 C1 C14 C21 56.7(3)
C10 C19 C20 N5 87.1(3)
C10 C19 C20 C28 -84.9(4)
C11 C6 C13 C21 1.5(6)
C12 C1 C9 C28 -69.0(3)
C12 C1 C14 C16 108.6(3)
C12 C1 C14 C21 -69.8(3)
C13 C6 C11 C16 -1.4(6)
C14 C1 C9 C28 168.0(2)
C14 C1 C12 C8 -54.8(3)
C14 C1 C12 C15 -172.5(2)
C15 C10 C19 C20 45.2(3)
C16 C14 C21 C13 0.7(5)
C19 C10 C15 C12 60.2(3)
C19 C20 C28 C9 -8.2(5)
C21 C14 C16 C11 -0.6(5)
C26 O7 C8 O4 -4.6(5)
C26 O7 C8 C12 171.7(3)
